data_4073878
loop_
_publ_author_name
'Huy, Ngoc Hoa Tran'
'Donnadieu, Bruno'
'Mathey, Fran\,cois'

_publ_section_title
;
 Dithienophosphinine
;
_journal_issue 25
_journal_name_full Organometallics
_journal_page_first 6497
_journal_paper_doi 10.1021/om7006997
_journal_volume 26
_journal_year 2007
_chemical_formula_moiety 'C21 H15 P S3'
_chemical_formula_sum 'C21 H15 P S3'
_chemical_formula_weight 394.48
_chemical_name_systematic
;

 ?

;
_space_group_IT_number 14
_symmetry_cell_setting monoclinic
_symmetry_space_group_name_Hall '-P 2yn'
_symmetry_space_group_name_H-M 'P 1 21/n 1'
_atom_sites_solution_hydrogens geom
_atom_sites_solution_primary direct
_atom_sites_solution_secondary difmap
_audit_creation_method SHELXL-97
_cell_angle_alpha 90.00
_cell_angle_beta 99.685(2)
_cell_angle_gamma 90.00
_cell_formula_units_Z 4
_cell_length_a 11.5695(18)
_cell_length_b 9.8629(15)
_cell_length_c 15.957(3)
_cell_measurement_reflns_used 5978
_cell_measurement_temperature 100(2)
_cell_measurement_theta_max 28.70
_cell_measurement_theta_min 2.38
_cell_volume 1794.9(5)
_computing_cell_refinement 'Bruker SMARTAPEX'
_computing_data_collection 'Bruker SMARTAPEX'
_computing_data_reduction 'Bruker SAINT'
_computing_molecular_graphics Ortep3
_computing_publication_material 'Bruker SHELXTL'
_computing_structure_refinement 'SHELXL-97 (Sheldrick, 1997)'
_computing_structure_solution Sir92
_diffrn_ambient_temperature 100(2)
_diffrn_measured_fraction_theta_full 0.930
_diffrn_measured_fraction_theta_max 0.930
_diffrn_measurement_device_type 'CCD area detector'
_diffrn_measurement_method 'phi and omega scans'
_diffrn_radiation_monochromator graphite
_diffrn_radiation_source 'fine-focus sealed tube'
_diffrn_radiation_type MoK\a
_diffrn_radiation_wavelength 0.71073
_diffrn_reflns_av_R_equivalents 0.0121
_diffrn_reflns_av_sigmaI/netI 0.0114
_diffrn_reflns_limit_h_max 15
_diffrn_reflns_limit_h_min -14
_diffrn_reflns_limit_k_max 12
_diffrn_reflns_limit_k_min -12
_diffrn_reflns_limit_l_max 21
_diffrn_reflns_limit_l_min -21
_diffrn_reflns_number 13909
_diffrn_reflns_theta_full 28.80
_diffrn_reflns_theta_max 28.80
_diffrn_reflns_theta_min 2.38
_exptl_absorpt_coefficient_mu 0.503
_exptl_absorpt_correction_T_max 0.9416
_exptl_absorpt_correction_T_min 0.7856
_exptl_absorpt_correction_type none
_exptl_crystal_colour colorless
_exptl_crystal_density_diffrn 1.460
_exptl_crystal_density_meas 0
_exptl_crystal_density_method 'not measured'
_exptl_crystal_description 'prism frag'
_exptl_crystal_F_000 816
_exptl_crystal_size_max 0.50
_exptl_crystal_size_mid 0.32
_exptl_crystal_size_min 0.12
_refine_diff_density_max 0.473
_refine_diff_density_min -0.286
_refine_diff_density_rms 0.055
_refine_ls_extinction_method none
_refine_ls_goodness_of_fit_ref 1.050
_refine_ls_hydrogen_treatment constr
_refine_ls_matrix_type full
_refine_ls_number_parameters 226
_refine_ls_number_reflns 4361
_refine_ls_number_restraints 0
_refine_ls_restrained_S_all 1.050
_refine_ls_R_factor_all 0.0285
_refine_ls_R_factor_gt 0.0275
_refine_ls_shift/su_max 0.001
_refine_ls_shift/su_mean 0.000
_refine_ls_structure_factor_coef Fsqd
_refine_ls_weighting_details 'calc w=1/[\s^2^(Fo^2^)+(0.0397P)^2^+1.1337P] where P=(Fo^2^+2Fc^2^)/3'
_refine_ls_weighting_scheme calc
_refine_ls_wR_factor_gt 0.0736
_refine_ls_wR_factor_ref 0.0743
_reflns_number_gt 4190
_reflns_number_total 4361
_reflns_threshold_expression >2sigma(I)
_cod_data_source_file om7006997.cif
_cod_data_source_block 5a
_cod_depositor_comments
;
The following automatic conversions were performed:

'_symmetry_cell_setting' value 'Monoclinic' changed to 'monoclinic'
according to /home/saulius/struct/CIF-dictionaries/cif_core.dic
dictionary named 'cif_core.dic' version 2.4.1 from 2010-06-29.

Automatic conversion script
Id: cif_fix_values 1715 2011-07-08 13:25:40Z adriana 
;
_cod_original_sg_symbol_H-M P2(1)/n
_cod_database_code 4073878

loop_
_symmetry_equiv_pos_as_xyz
'x, y, z'
'-x+1/2, y+1/2, -z+1/2'
'-x, -y, -z'
'x-1/2, -y-1/2, z-1/2'

loop_
_atom_site_label
_atom_site_type_symbol
_atom_site_fract_x
_atom_site_fract_y
_atom_site_fract_z
_atom_site_U_iso_or_equiv
_atom_site_adp_type
_atom_site_occupancy
_atom_site_symmetry_multiplicity
_atom_site_calc_flag
_atom_site_refinement_flags
P1 P 0.94657(3) 0.09769(3) 0.333158(19) 0.01282(8) Uani 1 1 d .
S1 S 1.16335(3) 0.45520(3) 0.410321(19) 0.01664(8) Uani 1 1 d .
S2 S 0.68793(3) 0.12759(3) 0.35312(2) 0.01769(8) Uani 1 1 d .
S3 S 0.94255(3) -0.09702(3) 0.35391(2) 0.01955(8) Uani 1 1 d .
C1 C 1.07107(10) 0.18728(12) 0.39834(7) 0.0132(2) Uani 1 1 d .
H1 H 1.0698 0.1606 0.4586 0.016 Uiso 1 1 calc R
C2 C 1.05063(10) 0.33892(12) 0.39369(7) 0.0136(2) Uani 1 1 d .
C3 C 1.06790(11) 0.58920(13) 0.40677(8) 0.0183(2) Uani 1 1 d .
H3 H 1.0916 0.6814 0.4130 0.022 Uiso 1 1 calc R
C4 C 0.95429(11) 0.54744(13) 0.39395(8) 0.0166(2) Uani 1 1 d .
H4 H 0.8893 0.6074 0.3896 0.020 Uiso 1 1 calc R
C5 C 0.94346(10) 0.40304(12) 0.38780(7) 0.0139(2) Uani 1 1 d .
C6 C 0.83354(10) 0.32724(12) 0.38032(7) 0.0138(2) Uani 1 1 d .
C7 C 0.72143(11) 0.37994(13) 0.38987(8) 0.0168(2) Uani 1 1 d .
H7 H 0.7080 0.4716 0.4039 0.020 Uiso 1 1 calc R
C8 C 0.63603(11) 0.28352(14) 0.37650(8) 0.0190(2) Uani 1 1 d .
H8 H 0.5561 0.3008 0.3798 0.023 Uiso 1 1 calc R
C9 C 0.82775(10) 0.19030(12) 0.36165(8) 0.0144(2) Uani 1 1 d .
C10 C 0.94687(10) 0.14119(12) 0.22276(7) 0.0138(2) Uani 1 1 d .
C11 C 0.86522(11) 0.23331(12) 0.18065(8) 0.0161(2) Uani 1 1 d .
H11 H 0.8120 0.2777 0.2109 0.019 Uiso 1 1 calc R
C12 C 0.86159(12) 0.26026(13) 0.09460(8) 0.0194(2) Uani 1 1 d .
H12 H 0.8049 0.3215 0.0659 0.023 Uiso 1 1 calc R
C13 C 0.94072(12) 0.19768(14) 0.05073(8) 0.0208(3) Uani 1 1 d .
H13 H 0.9384 0.2164 -0.0079 0.025 Uiso 1 1 calc R
C14 C 1.02370(11) 0.10743(14) 0.09255(8) 0.0201(3) Uani 1 1 d .
H14 H 1.0787 0.0661 0.0625 0.024 Uiso 1 1 calc R
C15 C 1.02635(11) 0.07758(13) 0.17809(8) 0.0170(2) Uani 1 1 d .
H15 H 1.0817 0.0144 0.2061 0.020 Uiso 1 1 calc R
C16 C 1.18639(10) 0.13629(13) 0.37756(8) 0.0173(2) Uani 1 1 d .
C17 C 1.24076(11) 0.19539(16) 0.31513(9) 0.0230(3) Uani 1 1 d .
H17 H 1.2078 0.2738 0.2858 0.028 Uiso 1 1 calc R
C18 C 1.34390(13) 0.13926(19) 0.29569(11) 0.0340(4) Uani 1 1 d .
H18 H 1.3818 0.1806 0.2539 0.041 Uiso 1 1 calc R
C19 C 1.39122(13) 0.0233(2) 0.33727(13) 0.0425(5) Uani 1 1 d .
H19 H 1.4604 -0.0158 0.3229 0.051 Uiso 1 1 calc R
C20 C 1.33788(14) -0.03538(18) 0.39949(13) 0.0387(4) Uani 1 1 d .
H20 H 1.3710 -0.1141 0.4284 0.046 Uiso 1 1 calc R
C21 C 1.23583(12) 0.02056(15) 0.41993(10) 0.0254(3) Uani 1 1 d .
H21 H 1.1995 -0.0200 0.4629 0.030 Uiso 1 1 calc R

loop_
_atom_site_aniso_label
_atom_site_aniso_U_11
_atom_site_aniso_U_22
_atom_site_aniso_U_33
_atom_site_aniso_U_23
_atom_site_aniso_U_13
_atom_site_aniso_U_12
P1 0.01232(14) 0.01071(15) 0.01546(15) 0.00040(10) 0.00236(11) 0.00103(10)
S1 0.01340(14) 0.01515(15) 0.02101(15) -0.00035(11) 0.00188(11) -0.00147(10)
S2 0.01312(14) 0.01680(15) 0.02357(16) 0.00132(11) 0.00428(11) -0.00156(11)
S3 0.02152(16) 0.01114(15) 0.02570(16) 0.00249(11) 0.00309(12) 0.00058(11)
C1 0.0116(5) 0.0133(5) 0.0145(5) 0.0006(4) 0.0016(4) 0.0018(4)
C2 0.0133(5) 0.0133(5) 0.0142(5) -0.0004(4) 0.0023(4) -0.0009(4)
C3 0.0204(6) 0.0131(6) 0.0212(6) 0.0001(5) 0.0030(5) 0.0006(5)
C4 0.0185(6) 0.0138(6) 0.0175(5) 0.0003(4) 0.0025(4) 0.0021(4)
C5 0.0140(5) 0.0132(5) 0.0143(5) -0.0002(4) 0.0024(4) 0.0006(4)
C6 0.0130(5) 0.0156(6) 0.0129(5) 0.0007(4) 0.0022(4) 0.0019(4)
C7 0.0150(5) 0.0182(6) 0.0174(5) -0.0009(4) 0.0032(4) 0.0041(4)
C8 0.0139(5) 0.0217(6) 0.0223(6) 0.0006(5) 0.0049(5) 0.0033(5)
C9 0.0116(5) 0.0152(6) 0.0166(5) 0.0012(4) 0.0032(4) 0.0006(4)
C10 0.0136(5) 0.0129(5) 0.0145(5) -0.0018(4) 0.0017(4) -0.0020(4)
C11 0.0173(5) 0.0135(5) 0.0176(5) -0.0010(4) 0.0030(4) 0.0005(4)
C12 0.0230(6) 0.0162(6) 0.0180(6) 0.0014(5) 0.0001(5) -0.0008(5)
C13 0.0236(6) 0.0233(6) 0.0160(5) -0.0018(5) 0.0043(5) -0.0080(5)
C14 0.0163(6) 0.0243(7) 0.0207(6) -0.0074(5) 0.0063(5) -0.0051(5)
C15 0.0125(5) 0.0171(6) 0.0210(6) -0.0047(5) 0.0017(4) -0.0014(4)
C16 0.0121(5) 0.0187(6) 0.0197(6) -0.0070(5) -0.0012(4) 0.0023(4)
C17 0.0161(6) 0.0305(7) 0.0223(6) -0.0106(5) 0.0031(5) -0.0028(5)
C18 0.0170(6) 0.0492(10) 0.0374(8) -0.0253(7) 0.0096(6) -0.0082(6)
C19 0.0145(6) 0.0459(10) 0.0660(12) -0.0348(9) 0.0035(7) 0.0047(6)
C20 0.0214(7) 0.0281(8) 0.0614(11) -0.0162(8) -0.0085(7) 0.0120(6)
C21 0.0197(6) 0.0204(6) 0.0324(7) -0.0062(5) -0.0060(5) 0.0057(5)

loop_
_atom_type_symbol
_atom_type_description
_atom_type_scat_dispersion_real
_atom_type_scat_dispersion_imag
_atom_type_scat_source
C C 0.0033 0.0016 'International Tables Vol C Tables 4.2.6.8 and 6.1.1.4'
H H 0.0000 0.0000 'International Tables Vol C Tables 4.2.6.8 and 6.1.1.4'
P P 0.1023 0.0942 'International Tables Vol C Tables 4.2.6.8 and 6.1.1.4'
S S 0.1246 0.1234 'International Tables Vol C Tables 4.2.6.8 and 6.1.1.4'

loop_
_geom_angle_atom_site_label_1
_geom_angle_atom_site_label_2
_geom_angle_atom_site_label_3
_geom_angle
C9 P1 C10 104.81(6)
C9 P1 C1 99.99(6)
C10 P1 C1 107.70(5)
C9 P1 S3 114.97(4)
C10 P1 S3 113.69(4)
C1 P1 S3 114.37(4)
C3 S1 C2 92.37(6)
C8 S2 C9 91.11(6)
C16 C1 C2 116.98(10)
C16 C1 P1 110.43(8)
C2 C1 P1 110.08(8)
C5 C2 C1 125.94(11)
C5 C2 S1 110.68(9)
C1 C2 S1 122.81(9)
C4 C3 S1 111.83(10)
C3 C4 C5 112.51(11)
C2 C5 C4 112.57(11)
C2 C5 C6 121.99(11)
C4 C5 C6 125.38(11)
C9 C6 C7 111.50(11)
C9 C6 C5 121.80(11)
C7 C6 C5 126.70(11)
C8 C7 C6 112.14(11)
C7 C8 S2 112.88(9)
C6 C9 S2 112.34(9)
C6 C9 P1 123.19(9)
S2 C9 P1 123.74(7)
C11 C10 C15 119.60(11)
C11 C10 P1 120.59(9)
C15 C10 P1 119.75(9)
C12 C11 C10 120.25(11)
C13 C12 C11 119.99(12)
C12 C13 C14 120.14(12)
C15 C14 C13 120.28(12)
C14 C15 C10 119.71(12)
C17 C16 C21 119.35(13)
C17 C16 C1 122.59(12)
C21 C16 C1 117.96(12)
C16 C17 C18 119.91(15)
C19 C18 C17 120.23(16)
C20 C19 C18 120.06(14)
C19 C20 C21 120.13(16)
C20 C21 C16 120.30(16)

loop_
_geom_bond_atom_site_label_1
_geom_bond_atom_site_label_2
_geom_bond_distance
P1 C9 1.7723(12)
P1 C10 1.8138(12)
P1 C1 1.8530(12)
P1 S3 1.9506(5)
S1 C3 1.7171(13)
S1 C2 1.7234(12)
S2 C8 1.7147(14)
S2 C9 1.7158(12)
C1 C16 1.5138(16)
C1 C2 1.5140(16)
C2 C5 1.3809(16)
C3 C4 1.3597(18)
C4 C5 1.4316(17)
C5 C6 1.4627(16)
C6 C9 1.3823(17)
C6 C7 1.4290(16)
C7 C8 1.3621(18)
C10 C11 1.3985(17)
C10 C15 1.4028(17)
C11 C12 1.3922(17)
C12 C13 1.3874(19)
C13 C14 1.394(2)
C14 C15 1.3917(18)
C16 C17 1.392(2)
C16 C21 1.3990(19)
C17 C18 1.3968(19)
C18 C19 1.388(3)
C19 C20 1.381(3)
C20 C21 1.391(2)
